data_7709873
loop_
_publ_author_name
'Esarte Palomero, Orhi'
'Jones, Richard A.'

_publ_section_title
;
 Ferrocene Tethered Boramidinate Frustrated Lewis Pairs: Stepwise Capture
 of CO2 and CO
;
_journal_name_full 'Dalton Transactions'
_journal_paper_doi 10.1039/D2DT00691J
_journal_year 2022
_chemical_formula_moiety 'C46 H28 B2 F20 Fe N4 O3, C H2 Cl2'
_chemical_formula_sum 'C47 H30 B2 Cl2 F20 Fe N4 O3'
_chemical_formula_weight 1227.12
_space_group_crystal_system monoclinic
_space_group_IT_number 9
_space_group_name_Hall 'C -2yc'
_space_group_name_H-M_alt 'C 1 c 1'
_atom_sites_solution_hydrogens geom
_atom_sites_solution_primary dual
_audit_creation_date 2019-11-27
_audit_creation_method
;
Olex2 1.2
(compiled 2018.05.29 svn.r3508 for OlexSys, GUI svn.r5506)
;
_audit_update_record
;
2019-11-30 deposited with the CCDC.	2022-03-18 downloaded from the CCDC.
;
_cell_angle_alpha 90
_cell_angle_beta 99.229(5)
_cell_angle_gamma 90
_cell_formula_units_Z 4
_cell_length_a 18.2365(9)
_cell_length_b 10.0331(5)
_cell_length_c 27.3093(15)
_cell_measurement_reflns_used 4592
_cell_measurement_temperature 100.0(3)
_cell_measurement_theta_max 74.4170
_cell_measurement_theta_min 4.9060
_cell_volume 4932.1(4)
_computing_cell_refinement 'CrysAlisPro 1.171.40.39a (Rigaku OD, 2019)'
_computing_data_collection 'CrysAlisPro 1.171.40.39a (Rigaku OD, 2019)'
_computing_data_reduction 'CrysAlisPro 1.171.40.39a (Rigaku OD, 2019)'
_computing_molecular_graphics 'Olex2 (Dolomanov et al., 2009)'
_computing_publication_material 'Olex2 (Dolomanov et al., 2009)'
_computing_structure_refinement 'ShelXL (Sheldrick, 2015)'
_computing_structure_solution 'ShelXT (Sheldrick, 2015)'
_diffrn_ambient_environment N~2~
_diffrn_ambient_temperature 100.0(3)
_diffrn_detector 'CCD plate'
_diffrn_detector_area_resol_mean 5.2940
_diffrn_detector_type AtlasS2
_diffrn_measured_fraction_theta_full 0.997
_diffrn_measured_fraction_theta_max 0.974
_diffrn_measurement_details
;
List of Runs (angles in degrees, time in seconds):

  # Type    Start    End  Width  t~exp~   \w     \q     \k     \f   Frames
#--------------------------------------------------------------------------
  1  \w    -69.00  26.00   1.00   37.50    --  -41.34  57.00 -90.00   95
  2  \w   -115.00 -22.00   1.00   37.50    --  -41.34 -39.00 109.00   93
  3  \w     27.00  97.00   1.00   37.50    --   41.34-125.00 120.00   70
  4  \w     85.00 178.00   1.00  110.00    --  112.00  30.00-120.00   93
  5  \w    101.00 139.00   1.00  110.00    --  112.00 -61.00  60.00   38
  6  \w     40.00  93.00   1.00  110.00    --  112.00 -61.00  60.00   53
  7  \w    115.00 140.00   1.00  110.00    --  112.00 -30.00 -60.00   25
  8  \w     37.00 101.00   1.00  110.00    --  112.00 -30.00 -60.00   64
  9  \w     42.00 113.00   1.00  110.00    --  112.00-111.00   0.00   71
 10  \w    116.00 171.00   1.00  110.00    --  112.00 111.00-180.00   55
 11  \w     60.00 176.00   1.00  110.00    --  112.00  15.00-180.00  116
;
_diffrn_measurement_device 'four-circle diffractometer'
_diffrn_measurement_device_type 'SuperNova, Dual, Cu at home/near, AtlasS2'
_diffrn_measurement_method '\w scans'
_diffrn_orient_matrix_type 'CrysAlisPro convention (1999,Acta A55,543-557)'
_diffrn_orient_matrix_UB_11 -0.0472467000
_diffrn_orient_matrix_UB_12 0.0758518000
_diffrn_orient_matrix_UB_13 0.0327636000
_diffrn_orient_matrix_UB_21 0.0676374000
_diffrn_orient_matrix_UB_22 0.0085268000
_diffrn_orient_matrix_UB_23 0.0416532000
_diffrn_orient_matrix_UB_31 0.0226044000
_diffrn_orient_matrix_UB_32 0.1332782000
_diffrn_orient_matrix_UB_33 -0.0214223000
_diffrn_radiation_monochromator mirror
_diffrn_radiation_probe x-ray
_diffrn_radiation_type CuK\a
_diffrn_radiation_wavelength 1.54184
_diffrn_reflns_av_R_equivalents 0.0325
_diffrn_reflns_av_unetI/netI 0.0433
_diffrn_reflns_Laue_measured_fraction_full 0.997
_diffrn_reflns_Laue_measured_fraction_max 0.974
_diffrn_reflns_limit_h_max 21
_diffrn_reflns_limit_h_min -22
_diffrn_reflns_limit_k_max 12
_diffrn_reflns_limit_k_min -5
_diffrn_reflns_limit_l_max 33
_diffrn_reflns_limit_l_min -29
_diffrn_reflns_number 10692
_diffrn_reflns_point_group_measured_fraction_full 0.719
_diffrn_reflns_point_group_measured_fraction_max 0.687
_diffrn_reflns_theta_full 67.684
_diffrn_reflns_theta_max 75.796
_diffrn_reflns_theta_min 3.279
_diffrn_source 'micro-focus sealed X-ray tube'
_diffrn_source_type 'SuperNova (Cu) X-ray Source'
_exptl_absorpt_coefficient_mu 4.572
_exptl_absorpt_correction_T_max 1.000
_exptl_absorpt_correction_T_min 0.488
_exptl_absorpt_correction_type gaussian
_exptl_absorpt_process_details
;
CrysAlisPro 1.171.40.39a (Rigaku Oxford Diffraction, 2019)
Numerical absorption correction based on gaussian integration over
			a multifaceted crystal model
Empirical absorption correction using spherical harmonics,
 implemented in SCALE3 ABSPACK scaling algorithm.
;
_exptl_crystal_density_diffrn 1.653
_exptl_crystal_description irregular
_exptl_crystal_F_000 2456
_exptl_crystal_recrystallization_method 'Slow vapour diffusiuon of pentane into dichloromethane solution'
_exptl_crystal_size_max 0.26
_exptl_crystal_size_mid 0.204
_exptl_crystal_size_min 0.057
_refine_diff_density_max 1.389
_refine_diff_density_min -0.811
_refine_diff_density_rms 0.109
_refine_ls_abs_structure_details
;
 Classical Flack method preferred over Parsons because s.u. lower.
;
_refine_ls_abs_structure_Flack -0.022(9)
_refine_ls_extinction_method none
_refine_ls_goodness_of_fit_ref 1.021
_refine_ls_hydrogen_treatment constr
_refine_ls_matrix_type full
_refine_ls_number_parameters 718
_refine_ls_number_reflns 7037
_refine_ls_number_restraints 2
_refine_ls_restrained_S_all 1.020
_refine_ls_R_factor_all 0.0977
_refine_ls_R_factor_gt 0.0918
_refine_ls_shift/su_max 0.000
_refine_ls_shift/su_mean 0.000
_refine_ls_structure_factor_coef Fsqd
_refine_ls_weighting_details 'w=1/[\s^2^(Fo^2^)+(0.1785P)^2^+12.4226P] where P=(Fo^2^+2Fc^2^)/3'
_refine_ls_weighting_scheme calc
_refine_ls_wR_factor_gt 0.2478
_refine_ls_wR_factor_ref 0.2597
_reflns_Friedel_coverage 0.409
_reflns_Friedel_fraction_full 0.441
_reflns_Friedel_fraction_max 0.399
_reflns_number_gt 6375
_reflns_number_total 7037
_reflns_threshold_expression 'I > 2\s(I)'
_cod_data_source_file d2dt00691j2.cif
_cod_data_source_block oepgfcpierstbuco2cofacesabs
_cod_database_code 7709873
_shelx_shelxl_version_number 2017/1
_chemical_oxdiff_formula C47H30B2F20Fe1N4O3Cl2
_shelx_space_group_comment
;
The symmetry employed for this shelxl refinement is uniquely defined
by the following loop, which should always be used as a source of
symmetry information in preference to the above space-group names.
They are only intended as comments.
;
_reflns_odcompleteness_completeness 98.61
_reflns_odcompleteness_iscentric 1
_reflns_odcompleteness_theta 74.33
_olex2_refinement_description
;
1. Fixed Uiso
 At 1.2 times of:
  All C(H) groups, All C(H,H) groups
 At 1.5 times of:
  All C(H,H,H) groups
2.a Secondary CH2 refined with riding coordinates:
 C47(H47A,H47B)
2.b Aromatic/amide H refined with riding coordinates:
 C1(H1), C3(H3), C29(H29), C28(H28), C27(H27), C23(H23), C22(H22), C24(H24),
 C26(H26), C25(H25)
2.c Idealised Me refined as rotating group:
 C32(H32A,H32B,H32C), C33(H33A,H33B,H33C), C6(H6A,H6B,H6C), C8(H8A,H8B,H8C),
 C34(H34A,H34B,H34C), C7(H7A,H7B,H7C)
;
_olex2_exptl_crystal_mounting_method 'Coated in paratone oil and mounted on a Nylon loop'
_olex2_submission_special_instructions 'No special instructions were received'
_oxdiff_exptl_absorpt_empirical_details
;
Empirical correction (ABSPACK) includes:
- Absorption correction using spherical harmonics
- Frame scaling
- Detector area scaling
;
_oxdiff_exptl_absorpt_empirical_full_max 3.779
_oxdiff_exptl_absorpt_empirical_full_min 0.598

loop_
_space_group_symop_operation_xyz
'x, y, z'
'x, -y, z+1/2'
'x+1/2, y+1/2, z'
'x+1/2, -y+1/2, z+1/2'

loop_
_atom_site_label
_atom_site_type_symbol
_atom_site_fract_x
_atom_site_fract_y
_atom_site_fract_z
_atom_site_U_iso_or_equiv
_atom_site_adp_type
_atom_site_occupancy
_atom_site_site_symmetry_order
_atom_site_calc_flag
_atom_site_refinement_flags_posn
_atom_site_refinement_flags_adp
_atom_site_refinement_flags_occupancy
_atom_site_disorder_assembly
_atom_site_disorder_group
Fe1 Fe 0.42776(8) 0.73768(13) 0.48602(6) 0.0482(4) Uani 1 1 d . . . . .
Cl1 Cl 0.7131(2) 1.1755(4) 0.67788(16) 0.0961(12) Uani 1 1 d . . . . .
Cl2 Cl 0.6574(5) 1.1655(5) 0.7708(2) 0.136(2) Uani 1 1 d . . . . .
F10 F 0.2191(3) 1.0452(5) 0.3326(2) 0.0553(13) Uani 1 1 d . . . . .
F15 F 0.5361(4) 0.3309(7) 0.6297(3) 0.0682(16) Uani 1 1 d . . . . .
F5 F 0.4122(4) 1.3298(6) 0.3535(2) 0.0582(13) Uani 1 1 d . . . . .
F16 F 0.7645(4) 0.4863(7) 0.6147(2) 0.0654(16) Uani 1 1 d . . . . .
F3 F 0.6695(4) 1.2797(8) 0.3576(3) 0.0726(18) Uani 1 1 d . . . . .
F6 F 0.4081(4) 1.2326(7) 0.4519(2) 0.0639(16) Uani 1 1 d . . . . .
F18 F 0.8685(4) 0.9099(9) 0.6034(3) 0.0760(19) Uani 1 1 d . . . . .
F11 F 0.6774(4) 0.4963(9) 0.5132(2) 0.077(2) Uani 1 1 d . . . . .
F17 F 0.8834(4) 0.6410(9) 0.6170(3) 0.0730(18) Uani 1 1 d . . . . .
F20 F 0.6121(4) 0.8692(8) 0.5849(4) 0.085(2) Uani 1 1 d . . . . .
F4 F 0.5446(5) 1.4374(7) 0.3496(3) 0.0721(18) Uani 1 1 d . . . . .
F1 F 0.5243(4) 0.9054(6) 0.3761(3) 0.075(2) Uani 1 1 d . . . . .
F7 F 0.3046(5) 1.3640(9) 0.4915(3) 0.077(2) Uani 1 1 d . . . . .
F9 F 0.1182(4) 1.1802(8) 0.3727(4) 0.085(2) Uani 1 1 d . . . . .
F2 F 0.6568(4) 1.0152(8) 0.3707(4) 0.086(2) Uani 1 1 d . . . . .
F19 F 0.7323(5) 1.0183(8) 0.5851(4) 0.084(2) Uani 1 1 d . . . . .
N4 N 0.5167(5) 0.6764(9) 0.6620(4) 0.058(2) Uani 1 1 d . . . . .
F14 F 0.5243(5) 0.0954(8) 0.5843(5) 0.103(3) Uani 1 1 d . . . . .
N1 N 0.3476(4) 0.8382(8) 0.3086(3) 0.0482(17) Uani 1 1 d . . . . .
F8 F 0.1605(5) 1.3440(8) 0.4518(4) 0.086(2) Uani 1 1 d . . . . .
F12 F 0.6622(4) 0.2582(11) 0.4677(3) 0.097(3) Uani 1 1 d . . . . .
N2 N 0.3773(4) 0.9052(8) 0.3886(3) 0.0538(19) Uani 1 1 d . . . . .
F13 F 0.5895(5) 0.0589(10) 0.5025(5) 0.103(3) Uani 1 1 d . . . . .
N3 N 0.5337(5) 0.6339(9) 0.5818(4) 0.058(2) Uani 1 1 d . . . . .
O3 O 0.5897(5) 0.5827(11) 0.7321(3) 0.077(2) Uani 1 1 d . . . . .
C41 C 0.6102(6) 0.4251(12) 0.5756(4) 0.057(2) Uani 1 1 d . . . . .
O1 O 0.3500(5) 1.0448(9) 0.2721(4) 0.074(2) Uani 1 1 d . . . . .
C15 C 0.3188(5) 1.1344(9) 0.3888(3) 0.0460(18) Uani 1 1 d . . . . .
C20 C 0.2442(5) 1.1259(9) 0.3712(3) 0.0472(18) Uani 1 1 d . . . . .
C1 C 0.3599(5) 0.8108(9) 0.3564(4) 0.0466(19) Uani 1 1 d . . . . .
H1 H 0.356231 0.723381 0.367044 0.056 Uiso 1 1 calc R . . . .
O2 O 0.6171(5) 0.5416(10) 0.6583(3) 0.072(2) Uani 1 1 d . . . . .
C3 C 0.4949(6) 0.6810(10) 0.6129(5) 0.058(2) Uani 1 1 d . . . . .
H3 H 0.449453 0.720392 0.600822 0.070 Uiso 1 1 calc R . . . .
C46 C 0.5710(6) 0.3182(12) 0.5907(5) 0.062(3) Uani 1 1 d . . . . .
C9 C 0.4614(5) 1.1127(9) 0.3669(3) 0.0459(18) Uani 1 1 d . . . . .
C19 C 0.1907(6) 1.1940(10) 0.3922(4) 0.056(2) Uani 1 1 d . . . . .
C12 C 0.6014(6) 1.2272(11) 0.3602(4) 0.055(2) Uani 1 1 d . . . . .
C37 C 0.8159(6) 0.6936(13) 0.6079(3) 0.057(2) Uani 1 1 d . . . . .
C39 C 0.7393(7) 0.8867(12) 0.5927(4) 0.061(2) Uani 1 1 d . . . . .
C13 C 0.5401(7) 1.3055(10) 0.3565(3) 0.055(2) Uani 1 1 d . . . . .
C16 C 0.3369(6) 1.2168(9) 0.4302(3) 0.050(2) Uani 1 1 d . . . . .
C40 C 0.6780(6) 0.8061(13) 0.5923(5) 0.063(3) Uani 1 1 d . . . . .
C42 C 0.6400(5) 0.3990(13) 0.5328(4) 0.059(2) Uani 1 1 d . . . . .
C17 C 0.2833(7) 1.2875(10) 0.4513(4) 0.059(2) Uani 1 1 d . . . . .
C38 C 0.8090(7) 0.8289(15) 0.6012(4) 0.067(3) Uani 1 1 d . . . . .
C31 C 0.4724(7) 0.7494(13) 0.6967(4) 0.064(3) Uani 1 1 d . . . . .
C10 C 0.5274(6) 1.0360(10) 0.3709(4) 0.057(2) Uani 1 1 d . . . . .
C43 C 0.6315(7) 0.2766(16) 0.5087(5) 0.072(3) Uani 1 1 d . . . . .
C45 C 0.5626(6) 0.1948(14) 0.5670(6) 0.074(3) Uani 1 1 d . . . . .
C35 C 0.6816(6) 0.6693(11) 0.5990(3) 0.055(2) Uani 1 1 d . . . . .
C29 C 0.4447(10) 0.5444(12) 0.5104(5) 0.081(4) Uani 1 1 d . . . . .
H29 H 0.414375 0.495575 0.528104 0.097 Uiso 1 1 calc R . . . .
C14 C 0.4715(6) 1.2488(9) 0.3590(3) 0.053(2) Uani 1 1 d . . . . .
C36 C 0.7521(6) 0.6176(12) 0.6070(4) 0.055(2) Uani 1 1 d . . . . .
C11 C 0.5950(6) 1.0935(12) 0.3672(4) 0.059(2) Uani 1 1 d . . . . .
C28 C 0.4394(11) 0.5508(10) 0.4570(5) 0.087(5) Uani 1 1 d . . . . .
H28 H 0.405073 0.506050 0.433908 0.105 Uiso 1 1 calc R . . . .
C2 C 0.3543(6) 1.015(2) 0.3089(3) 0.108(7) Uani 1 1 d . . . . .
C4 C 0.5862(11) 0.5933(13) 0.6899(4) 0.089(5) Uani 1 1 d . . . . .
C27 C 0.4954(10) 0.6364(14) 0.4465(6) 0.089(5) Uani 1 1 d . . . . .
H27 H 0.503912 0.659547 0.414863 0.107 Uiso 1 1 calc R . . . .
C23 C 0.3375(8) 0.812(2) 0.5130(5) 0.097(6) Uani 1 1 d . . . . .
H23 H 0.311513 0.770655 0.535305 0.116 Uiso 1 1 calc R . . . .
C30 C 0.5046(7) 0.6264(11) 0.5302(4) 0.061(3) Uani 1 1 d . . . . .
C44 C 0.5948(6) 0.1731(14) 0.5261(6) 0.073(3) Uani 1 1 d . . . . .
C47 C 0.6933(8) 1.2684(13) 0.7301(6) 0.081(4) Uani 1 1 d . . . . .
H47A H 0.738529 1.309862 0.746811 0.097 Uiso 1 1 calc R . . . .
H47B H 0.657902 1.338401 0.718850 0.097 Uiso 1 1 calc R . . . .
C18 C 0.2113(7) 1.2739(11) 0.4328(5) 0.059(2) Uani 1 1 d . . . . .
C32 C 0.4107(9) 0.833(2) 0.6674(4) 0.091(5) Uani 1 1 d . . . . .
H32A H 0.431899 0.908569 0.653347 0.136 Uiso 1 1 calc GR . . . .
H32B H 0.377585 0.862917 0.689151 0.136 Uiso 1 1 calc GR . . . .
H32C H 0.383604 0.779886 0.641329 0.136 Uiso 1 1 calc GR . . . .
C5 C 0.3335(6) 0.7344(15) 0.2686(4) 0.066(3) Uani 1 1 d . . . . .
C33 C 0.5257(9) 0.8457(15) 0.7301(6) 0.080(3) Uani 1 1 d . . . . .
H33A H 0.564997 0.795414 0.749208 0.120 Uiso 1 1 calc GR . . . .
H33B H 0.498486 0.892601 0.752008 0.120 Uiso 1 1 calc GR . . . .
H33C H 0.546418 0.908567 0.709574 0.120 Uiso 1 1 calc GR . . . .
C22 C 0.3235(6) 0.8012(19) 0.4603(4) 0.079(4) Uani 1 1 d . . . . .
H22 H 0.285990 0.750313 0.442179 0.095 Uiso 1 1 calc R . . . .
C6 C 0.3320(9) 0.5981(13) 0.2914(5) 0.075(3) Uani 1 1 d . . . . .
H6A H 0.377502 0.583027 0.313682 0.113 Uiso 1 1 calc GR . . . .
H6B H 0.326497 0.531852 0.265657 0.113 Uiso 1 1 calc GR . . . .
H6C H 0.290881 0.592290 0.309288 0.113 Uiso 1 1 calc GR . . . .
C8 C 0.3984(8) 0.745(2) 0.2390(5) 0.092(5) Uani 1 1 d . . . . .
H8A H 0.394336 0.826806 0.220494 0.138 Uiso 1 1 calc GR . . . .
H8B H 0.396737 0.671040 0.216523 0.138 Uiso 1 1 calc GR . . . .
H8C H 0.444654 0.743782 0.261449 0.138 Uiso 1 1 calc GR . . . .
B1 B 0.3778(6) 1.0463(11) 0.3650(3) 0.048(2) Uani 1 1 d . . . . .
C24 C 0.4011(11) 0.9033(13) 0.5251(5) 0.096(6) Uani 1 1 d . . . . .
H24 H 0.423181 0.930261 0.556610 0.115 Uiso 1 1 calc R . . . .
C26 C 0.5381(7) 0.6835(19) 0.4927(5) 0.085(5) Uani 1 1 d . . . . .
H26 H 0.579160 0.739757 0.496556 0.102 Uiso 1 1 calc R . . . .
C34 C 0.4359(8) 0.6538(18) 0.7271(5) 0.080(4) Uani 1 1 d . . . . .
H34A H 0.395484 0.610148 0.706281 0.120 Uiso 1 1 calc GR . . . .
H34B H 0.417191 0.701317 0.752975 0.120 Uiso 1 1 calc GR . . . .
H34C H 0.471366 0.588457 0.741428 0.120 Uiso 1 1 calc GR . . . .
C21 C 0.3752(7) 0.8791(13) 0.4400(5) 0.071(3) Uani 1 1 d . . . . .
C7 C 0.2594(9) 0.766(3) 0.2371(5) 0.149(12) Uani 1 1 d . . . . .
H7A H 0.219971 0.742076 0.254744 0.223 Uiso 1 1 calc GR . . . .
H7B H 0.254616 0.716770 0.206615 0.223 Uiso 1 1 calc GR . . . .
H7C H 0.256821 0.859882 0.229845 0.223 Uiso 1 1 calc GR . . . .
B2 B 0.6108(7) 0.5707(13) 0.6025(4) 0.057(3) Uani 1 1 d . . . . .
C25 C 0.4218(10) 0.9409(9) 0.4802(7) 0.093(5) Uani 1 1 d . . . . .
H25 H 0.460685 0.998543 0.477061 0.112 Uiso 1 1 calc R . . . .

loop_
_atom_site_aniso_label
_atom_site_aniso_U_11
_atom_site_aniso_U_22
_atom_site_aniso_U_33
_atom_site_aniso_U_23
_atom_site_aniso_U_13
_atom_site_aniso_U_12
Fe1 0.0405(6) 0.0442(6) 0.0630(9) -0.0120(7) 0.0170(5) -0.0016(6)
Cl1 0.097(2) 0.085(2) 0.090(2) -0.0214(18) -0.0337(19) 0.0234(18)
Cl2 0.216(7) 0.092(3) 0.098(3) -0.017(2) 0.015(4) -0.043(4)
F10 0.053(3) 0.048(3) 0.060(3) -0.007(2) -0.005(2) -0.002(2)
F15 0.071(4) 0.065(4) 0.071(4) 0.005(3) 0.018(3) 0.008(3)
F5 0.076(4) 0.052(3) 0.045(3) 0.003(2) 0.006(2) 0.012(3)
F16 0.064(3) 0.078(4) 0.051(3) 0.011(3) 0.000(3) 0.020(3)
F3 0.075(4) 0.081(4) 0.061(4) 0.008(3) 0.008(3) -0.022(3)
F6 0.071(4) 0.072(4) 0.042(3) -0.019(3) -0.012(3) 0.010(3)
F18 0.066(4) 0.110(6) 0.052(3) 0.002(4) 0.009(3) -0.014(4)
F11 0.080(4) 0.115(6) 0.037(3) -0.007(3) 0.013(3) 0.011(4)
F17 0.055(3) 0.104(5) 0.055(4) 0.005(4) -0.005(3) 0.013(3)
F20 0.062(4) 0.072(4) 0.124(7) 0.003(4) 0.028(4) 0.019(3)
F4 0.112(5) 0.055(3) 0.053(3) 0.000(3) 0.022(3) -0.012(3)
F1 0.059(3) 0.045(3) 0.122(6) 0.010(3) 0.020(4) 0.004(3)
F7 0.102(5) 0.090(5) 0.045(3) -0.020(3) 0.027(3) -0.009(4)
F9 0.052(3) 0.067(4) 0.136(8) -0.022(4) 0.015(4) -0.007(3)
F2 0.053(3) 0.075(4) 0.131(7) 0.025(4) 0.017(4) 0.003(3)
F19 0.081(4) 0.070(4) 0.101(6) 0.003(4) 0.019(4) 0.005(4)
N4 0.052(4) 0.062(5) 0.062(5) 0.013(4) 0.018(4) 0.021(4)
F14 0.088(5) 0.064(4) 0.166(10) -0.014(5) 0.044(6) 0.010(4)
N1 0.046(4) 0.047(4) 0.054(5) 0.011(3) 0.013(3) 0.000(3)
F8 0.088(5) 0.068(4) 0.115(7) -0.020(4) 0.054(5) -0.007(4)
F12 0.062(4) 0.155(8) 0.075(5) -0.058(5) 0.017(3) -0.007(4)
N2 0.047(4) 0.052(4) 0.060(5) -0.019(4) 0.003(3) 0.003(3)
F13 0.071(4) 0.098(6) 0.144(9) -0.052(6) 0.025(5) 0.008(4)
N3 0.056(4) 0.063(5) 0.060(5) 0.001(4) 0.026(4) 0.019(4)
O3 0.083(5) 0.093(6) 0.052(5) 0.001(4) -0.002(4) 0.022(5)
C41 0.059(5) 0.078(6) 0.034(4) -0.005(4) 0.003(4) 0.023(5)
O1 0.080(5) 0.071(5) 0.067(6) 0.016(4) 0.001(4) 0.000(4)
C15 0.059(5) 0.048(4) 0.028(4) 0.004(3) -0.002(3) 0.012(4)
C20 0.053(4) 0.043(4) 0.045(5) 0.011(4) 0.006(4) 0.002(4)
C1 0.042(4) 0.038(4) 0.061(6) -0.011(4) 0.012(4) -0.005(3)
O2 0.069(5) 0.090(6) 0.055(4) 0.003(4) 0.010(3) 0.012(4)
C3 0.060(5) 0.053(5) 0.068(7) 0.002(5) 0.033(5) 0.015(4)
C46 0.052(5) 0.063(6) 0.068(7) 0.003(5) 0.002(5) 0.019(4)
C9 0.055(4) 0.044(4) 0.033(4) -0.002(3) -0.008(3) 0.004(4)
C19 0.059(5) 0.048(4) 0.063(6) 0.000(4) 0.013(4) 0.004(4)
C12 0.053(5) 0.068(6) 0.041(4) 0.006(4) -0.006(4) -0.011(4)
C37 0.050(5) 0.087(7) 0.033(4) -0.001(5) 0.002(3) 0.013(5)
C39 0.066(6) 0.066(6) 0.050(5) 0.006(5) 0.012(4) 0.009(5)
C13 0.081(7) 0.054(5) 0.029(4) -0.005(4) 0.003(4) -0.014(5)
C16 0.071(6) 0.048(4) 0.030(4) 0.001(3) 0.000(4) 0.006(4)
C40 0.053(5) 0.078(7) 0.062(6) 0.005(5) 0.022(5) 0.009(5)
C42 0.049(5) 0.086(7) 0.040(5) -0.011(5) 0.000(4) 0.010(5)
C17 0.097(8) 0.051(5) 0.031(4) 0.001(4) 0.019(5) 0.008(5)
C38 0.064(6) 0.108(10) 0.029(4) 0.012(5) 0.007(4) -0.009(6)
C31 0.068(6) 0.092(8) 0.033(5) 0.013(5) 0.006(4) 0.005(5)
C10 0.052(5) 0.051(5) 0.065(6) -0.001(4) -0.002(4) 0.001(4)
C43 0.057(6) 0.105(9) 0.052(6) -0.023(6) 0.000(5) 0.021(6)
C45 0.047(5) 0.075(7) 0.100(10) -0.004(7) 0.009(6) 0.018(5)
C35 0.066(6) 0.071(6) 0.033(4) 0.002(4) 0.018(4) 0.010(5)
C29 0.140(13) 0.047(5) 0.062(7) -0.009(5) 0.034(8) -0.009(7)
C14 0.073(6) 0.050(5) 0.033(4) -0.010(3) 0.002(4) 0.005(4)
C36 0.057(5) 0.074(6) 0.033(4) 0.001(4) 0.007(4) 0.014(5)
C11 0.050(5) 0.064(6) 0.059(6) 0.006(5) 0.000(4) -0.006(4)
C28 0.181(16) 0.032(4) 0.055(7) -0.008(4) 0.036(8) 0.016(7)
C2 0.056(6) 0.26(2) 0.011(4) -0.032(7) 0.004(3) -0.038(9)
C4 0.182(15) 0.068(6) 0.025(4) -0.002(4) 0.037(7) -0.046(8)
C27 0.128(12) 0.077(8) 0.079(9) 0.015(7) 0.068(9) 0.053(8)
C23 0.075(8) 0.161(16) 0.052(7) -0.037(8) 0.004(6) 0.057(10)
C30 0.072(6) 0.059(5) 0.060(6) 0.008(5) 0.036(5) 0.024(5)
C44 0.048(5) 0.082(8) 0.088(9) -0.027(7) 0.008(5) 0.011(5)
C47 0.085(9) 0.057(6) 0.090(10) -0.001(6) -0.019(8) 0.006(6)
C18 0.066(6) 0.055(5) 0.062(6) -0.003(4) 0.029(5) -0.007(4)
C32 0.092(9) 0.143(14) 0.038(5) -0.003(7) 0.016(5) 0.057(9)
C5 0.061(6) 0.110(10) 0.026(4) 0.005(5) 0.001(4) 0.008(6)
C33 0.092(9) 0.080(8) 0.068(8) 0.014(6) 0.011(7) 0.000(7)
C22 0.039(5) 0.153(13) 0.044(5) -0.027(7) 0.007(4) 0.022(6)
C6 0.096(8) 0.070(7) 0.064(7) -0.035(6) 0.025(6) -0.020(6)
C8 0.071(7) 0.163(16) 0.048(6) 0.027(8) 0.025(6) 0.036(8)
B1 0.052(5) 0.059(5) 0.027(4) -0.014(4) -0.011(3) 0.004(4)
C24 0.156(14) 0.056(6) 0.059(7) -0.026(6) -0.032(8) 0.053(8)
C26 0.058(6) 0.130(12) 0.074(8) 0.026(8) 0.033(6) 0.041(7)
C34 0.079(7) 0.119(11) 0.042(5) 0.016(6) 0.009(5) -0.006(7)
C21 0.066(6) 0.078(7) 0.063(7) -0.031(6) -0.006(5) 0.029(6)
C7 0.071(9) 0.34(4) 0.032(6) 0.002(11) -0.008(6) 0.055(14)
B2 0.061(6) 0.067(6) 0.046(6) -0.004(5) 0.018(5) 0.013(5)
C25 0.123(11) 0.027(4) 0.108(12) 0.005(5) -0.044(9) -0.002(6)

loop_
_atom_type_symbol
_atom_type_description
_atom_type_scat_dispersion_real
_atom_type_scat_dispersion_imag
_atom_type_scat_source
C C 0.0181 0.0091 'International Tables Vol C Tables 4.2.6.8 and 6.1.1.4'
H H 0.0000 0.0000 'International Tables Vol C Tables 4.2.6.8 and 6.1.1.4'
B B 0.0090 0.0039 'International Tables Vol C Tables 4.2.6.8 and 6.1.1.4'
Cl Cl 0.3639 0.7018 'International Tables Vol C Tables 4.2.6.8 and 6.1.1.4'
F F 0.0727 0.0534 'International Tables Vol C Tables 4.2.6.8 and 6.1.1.4'
Fe Fe -1.1336 3.1974 'International Tables Vol C Tables 4.2.6.8 and 6.1.1.4'
N N 0.0311 0.0180 'International Tables Vol C Tables 4.2.6.8 and 6.1.1.4'
O O 0.0492 0.0322 'International Tables Vol C Tables 4.2.6.8 and 6.1.1.4'

loop_
_exptl_crystal_face_index_h
_exptl_crystal_face_index_k
_exptl_crystal_face_index_l
_exptl_crystal_face_perp_dist
-4 6 -5 0.0876
-9 4 -2 0.0932
-11 -1 5 0.1376
1 -6 6 0.0859
12 0 -3 0.0667
0 0 -1 0.0307
0 0 1 0.0265

loop_
_geom_angle_atom_site_label_1
_geom_angle_atom_site_label_2
_geom_angle_atom_site_label_3
_geom_angle
_geom_angle_site_symmetry_1
_geom_angle_site_symmetry_3
_geom_angle_publ_flag
C29 Fe1 C28 41.1(5) . . ?
C29 Fe1 C24 128.6(6) . . ?
C29 Fe1 C26 68.3(7) . . ?
C28 Fe1 C24 167.0(8) . . ?
C28 Fe1 C26 68.6(8) . . ?
C27 Fe1 C29 68.2(6) . . ?
C27 Fe1 C28 39.9(7) . . ?
C27 Fe1 C23 164.3(7) . . ?
C27 Fe1 C24 152.2(8) . . ?
C27 Fe1 C26 41.5(7) . . ?
C27 Fe1 C25 119.0(8) . . ?
C23 Fe1 C29 108.4(8) . . ?
C23 Fe1 C28 127.6(8) . . ?
C23 Fe1 C24 41.8(8) . . ?
C23 Fe1 C26 153.1(6) . . ?
C30 Fe1 C29 40.2(6) . . ?
C30 Fe1 C28 67.9(6) . . ?
C30 Fe1 C27 67.8(5) . . ?
C30 Fe1 C23 120.4(5) . . ?
C30 Fe1 C24 109.4(5) . . ?
C30 Fe1 C26 39.8(5) . . ?
C30 Fe1 C21 164.6(5) . . ?
C30 Fe1 C25 128.1(6) . . ?
C22 Fe1 C29 119.6(8) . . ?
C22 Fe1 C28 107.6(7) . . ?
C22 Fe1 C27 126.1(6) . . ?
C22 Fe1 C23 41.0(5) . . ?
C22 Fe1 C30 154.3(6) . . ?
C22 Fe1 C24 69.0(6) . . ?
C22 Fe1 C26 164.4(5) . . ?
C22 Fe1 C21 40.6(7) . . ?
C22 Fe1 C25 67.9(7) . . ?
C26 Fe1 C24 118.1(8) . . ?
C21 Fe1 C29 152.9(6) . . ?
C21 Fe1 C28 117.7(5) . . ?
C21 Fe1 C27 106.6(5) . . ?
C21 Fe1 C23 68.9(6) . . ?
C21 Fe1 C24 68.5(5) . . ?
C21 Fe1 C26 126.5(6) . . ?
C21 Fe1 C25 40.8(5) . . ?
C25 Fe1 C29 165.3(6) . . ?
C25 Fe1 C28 152.2(7) . . ?
C25 Fe1 C23 68.1(9) . . ?
C25 Fe1 C24 39.4(8) . . ?
C25 Fe1 C26 108.0(8) . . ?
C3 N4 C31 120.3(8) . . ?
C3 N4 C4 125.5(8) . . ?
C31 N4 C4 114.2(8) . . ?
C1 N1 C2 101.8(7) . . ?
C1 N1 C5 124.0(8) . . ?
C5 N1 C2 134.2(8) . . ?
C1 N2 B1 113.6(8) . . ?
C1 N2 C21 119.2(10) . . ?
C21 N2 B1 125.1(8) . . ?
C3 N3 C30 121.2(9) . . ?
C3 N3 B2 118.0(10) . . ?
C30 N3 B2 120.5(8) . . ?
C46 C41 C42 113.2(11) . . ?
C46 C41 B2 121.6(9) . . ?
C42 C41 B2 124.8(11) . . ?
C20 C15 C16 114.4(9) . . ?
C20 C15 B1 121.0(8) . . ?
C16 C15 B1 124.4(8) . . ?
F10 C20 C15 120.2(8) . . ?
F10 C20 C19 116.5(9) . . ?
C15 C20 C19 123.3(9) . . ?
N1 C1 H1 119.9 . . ?
N2 C1 N1 120.3(9) . . ?
N2 C1 H1 119.9 . . ?
C4 O2 B2 130.6(11) . . ?
N4 C3 H3 118.5 . . ?
N3 C3 N4 123.1(10) . . ?
N3 C3 H3 118.5 . . ?
F15 C46 C41 119.9(10) . . ?
F15 C46 C45 115.2(11) . . ?
C41 C46 C45 124.8(12) . . ?
C10 C9 B1 123.3(8) . . ?
C14 C9 C10 114.3(9) . . ?
C14 C9 B1 122.0(8) . . ?
F9 C19 C20 119.7(10) . . ?
F9 C19 C18 120.2(10) . . ?
C18 C19 C20 120.1(10) . . ?
F3 C12 C11 119.3(10) . . ?
C13 C12 F3 121.3(9) . . ?
C13 C12 C11 119.4(9) . . ?
F17 C37 C38 118.8(10) . . ?
F17 C37 C36 122.3(11) . . ?
C38 C37 C36 118.8(9) . . ?
F19 C39 C40 121.3(10) . . ?
F19 C39 C38 120.2(11) . . ?
C40 C39 C38 118.5(11) . . ?
F4 C13 C12 120.9(10) . . ?
F4 C13 C14 119.1(10) . . ?
C12 C13 C14 119.9(9) . . ?
F6 C16 C15 120.8(9) . . ?
F6 C16 C17 116.5(8) . . ?
C15 C16 C17 122.7(10) . . ?
F20 C40 C39 115.4(11) . . ?
F20 C40 C35 120.5(10) . . ?
C39 C40 C35 124.0(10) . . ?
F11 C42 C41 119.2(11) . . ?
F11 C42 C43 118.4(10) . . ?
C43 C42 C41 122.4(12) . . ?
F7 C17 C16 119.6(11) . . ?
C18 C17 F7 120.3(10) . . ?
C18 C17 C16 120.0(10) . . ?
F18 C38 C37 122.2(11) . . ?
F18 C38 C39 117.7(13) . . ?
C37 C38 C39 120.0(11) . . ?
N4 C31 C33 108.6(10) . . ?
C32 C31 N4 111.0(8) . . ?
C32 C31 C33 107.7(12) . . ?
C34 C31 N4 111.4(11) . . ?
C34 C31 C32 106.6(12) . . ?
C34 C31 C33 111.5(10) . . ?
F1 C10 C9 119.8(9) . . ?
F1 C10 C11 118.5(9) . . ?
C11 C10 C9 121.6(9) . . ?
F12 C43 C42 119.2(14) . . ?
F12 C43 C44 118.7(13) . . ?
C44 C43 C42 122.0(11) . . ?
F14 C45 C46 121.2(13) . . ?
F14 C45 C44 119.1(13) . . ?
C44 C45 C46 119.7(14) . . ?
C40 C35 B2 125.7(9) . . ?
C36 C35 C40 114.8(10) . . ?
C36 C35 B2 119.3(10) . . ?
Fe1 C29 H29 126.4 . . ?
C28 C29 Fe1 69.5(7) . . ?
C28 C29 H29 126.8 . . ?
C30 C29 Fe1 68.8(6) . . ?
C30 C29 H29 126.8 . . ?
C30 C29 C28 106.4(13) . . ?
F5 C14 C9 119.0(9) . . ?
F5 C14 C13 117.7(9) . . ?
C13 C14 C9 123.3(10) . . ?
F16 C36 C37 114.5(9) . . ?
F16 C36 C35 121.6(10) . . ?
C35 C36 C37 123.9(11) . . ?
F2 C11 C10 119.5(10) . . ?
C12 C11 F2 119.1(9) . . ?
C12 C11 C10 121.4(10) . . ?
Fe1 C28 H28 126.9 . . ?
C29 C28 Fe1 69.3(7) . . ?
C29 C28 H28 126.2 . . ?
C27 C28 Fe1 69.1(6) . . ?
C27 C28 C29 107.6(15) . . ?
C27 C28 H28 126.2 . . ?
O1 C2 N1 106.5(13) . . ?
O1 C2 B1 150(2) . . ?
B1 C2 N1 102.1(12) . . ?
O3 C4 N4 116.1(14) . . ?
O3 C4 O2 135.4(18) . . ?
O2 C4 N4 107.7(10) . . ?
Fe1 C27 H27 125.0 . . ?
C28 C27 Fe1 70.9(6) . . ?
C28 C27 H27 125.4 . . ?
C28 C27 C26 109.1(12) . . ?
C26 C27 Fe1 70.3(6) . . ?
C26 C27 H27 125.4 . . ?
Fe1 C23 H23 126.4 . . ?
C22 C23 Fe1 68.4(6) . . ?
C22 C23 H23 126.8 . . ?
C22 C23 C24 106.5(16) . . ?
C24 C23 Fe1 70.0(8) . . ?
C24 C23 H23 126.8 . . ?
N3 C30 Fe1 132.1(7) . . ?
C29 C30 Fe1 70.9(8) . . ?
C29 C30 N3 123.6(10) . . ?
C26 C30 Fe1 71.4(7) . . ?
C26 C30 N3 124.4(13) . . ?
C26 C30 C29 111.3(13) . . ?
F13 C44 C43 119.8(13) . . ?
F13 C44 C45 122.4(14) . . ?
C45 C44 C43 117.8(12) . . ?
Cl1 C47 H47A 109.6 . . ?
Cl1 C47 H47B 109.6 . . ?
Cl2 C47 Cl1 110.4(7) . . ?
Cl2 C47 H47A 109.6 . . ?
Cl2 C47 H47B 109.6 . . ?
H47A C47 H47B 108.1 . . ?
F8 C18 C19 120.4(11) . . ?
F8 C18 C17 120.1(11) . . ?
C17 C18 C19 119.4(10) . . ?
C31 C32 H32A 109.5 . . ?
C31 C32 H32B 109.5 . . ?
C31 C32 H32C 109.5 . . ?
H32A C32 H32B 109.5 . . ?
H32A C32 H32C 109.5 . . ?
H32B C32 H32C 109.5 . . ?
N1 C5 C6 110.0(8) . . ?
N1 C5 C8 106.2(12) . . ?
N1 C5 C7 107.5(14) . . ?
C6 C5 C8 110.3(12) . . ?
C6 C5 C7 110.6(16) . . ?
C7 C5 C8 112.2(11) . . ?
C31 C33 H33A 109.5 . . ?
C31 C33 H33B 109.5 . . ?
C31 C33 H33C 109.5 . . ?
H33A C33 H33B 109.5 . . ?
H33A C33 H33C 109.5 . . ?
H33B C33 H33C 109.5 . . ?
Fe1 C22 H22 125.6 . . ?
C23 C22 Fe1 70.6(7) . . ?
C23 C22 H22 125.3 . . ?
C21 C22 Fe1 70.1(6) . . ?
C21 C22 C23 109.4(14) . . ?
C21 C22 H22 125.3 . . ?
C5 C6 H6A 109.5 . . ?
C5 C6 H6B 109.5 . . ?
C5 C6 H6C 109.5 . . ?
H6A C6 H6B 109.5 . . ?
H6A C6 H6C 109.5 . . ?
H6B C6 H6C 109.5 . . ?
C5 C8 H8A 109.5 . . ?
C5 C8 H8B 109.5 . . ?
C5 C8 H8C 109.5 . . ?
H8A C8 H8B 109.5 . . ?
H8A C8 H8C 109.5 . . ?
H8B C8 H8C 109.5 . . ?
N2 B1 C15 106.4(8) . . ?
N2 B1 C9 114.9(7) . . ?
C15 B1 C9 116.1(7) . . ?
C2 B1 N2 102.0(11) . . ?
C2 B1 C15 114.2(9) . . ?
C2 B1 C9 102.5(8) . . ?
Fe1 C24 H24 127.4 . . ?
C23 C24 Fe1 68.3(6) . . ?
C23 C24 H24 126.7 . . ?
C25 C24 Fe1 69.2(7) . . ?
C25 C24 C23 106.6(11) . . ?
C25 C24 H24 126.7 . . ?
Fe1 C26 H26 127.3 . . ?
C27 C26 Fe1 68.3(7) . . ?
C27 C26 H26 127.2 . . ?
C30 C26 Fe1 68.8(6) . . ?
C30 C26 C27 105.5(15) . . ?
C30 C26 H26 127.2 . . ?
C31 C34 H34A 109.5 . . ?
C31 C34 H34B 109.5 . . ?
C31 C34 H34C 109.5 . . ?
H34A C34 H34B 109.5 . . ?
H34A C34 H34C 109.5 . . ?
H34B C34 H34C 109.5 . . ?
N2 C21 Fe1 130.5(7) . . ?
C22 C21 Fe1 69.3(8) . . ?
C22 C21 N2 127.8(10) . . ?
C22 C21 C25 107.0(13) . . ?
C25 C21 Fe1 70.2(7) . . ?
C25 C21 N2 124.9(14) . . ?
C5 C7 H7A 109.5 . . ?
C5 C7 H7B 109.5 . . ?
C5 C7 H7C 109.5 . . ?
H7A C7 H7B 109.5 . . ?
H7A C7 H7C 109.5 . . ?
H7B C7 H7C 109.5 . . ?
N3 B2 C41 105.0(9) . . ?
N3 B2 C35 113.9(10) . . ?
C41 B2 C35 117.4(8) . . ?
O2 B2 N3 110.9(8) . . ?
O2 B2 C41 105.6(9) . . ?
O2 B2 C35 103.7(9) . . ?
Fe1 C25 H25 126.5 . . ?
C24 C25 Fe1 71.3(7) . . ?
C24 C25 C21 110.5(15) . . ?
C24 C25 H25 124.7 . . ?
C21 C25 Fe1 69.1(7) . . ?
C21 C25 H25 124.7 . . ?

loop_
_geom_bond_atom_site_label_1
_geom_bond_atom_site_label_2
_geom_bond_distance
_geom_bond_site_symmetry_2
_geom_bond_publ_flag
Fe1 C29 2.058(13) . ?
Fe1 C28 2.060(10) . ?
Fe1 C27 2.037(10) . ?
Fe1 C23 2.050(11) . ?
Fe1 C30 2.030(12) . ?
Fe1 C22 2.022(11) . ?
Fe1 C24 2.074(11) . ?
Fe1 C26 2.064(11) . ?
Fe1 C21 2.032(13) . ?
Fe1 C25 2.047(10) . ?
Cl1 C47 1.787(18) . ?
Cl2 C47 1.722(18) . ?
F10 C20 1.350(12) . ?
F15 C46 1.332(15) . ?
F5 C14 1.341(12) . ?
F16 C36 1.347(14) . ?
F3 C12 1.361(13) . ?
F6 C16 1.347(13) . ?
F18 C38 1.350(15) . ?
F11 C42 1.349(15) . ?
F17 C37 1.326(12) . ?
F20 C40 1.346(13) . ?
F4 C13 1.341(12) . ?
F1 C10 1.320(12) . ?
F7 C17 1.345(13) . ?
F9 C19 1.351(13) . ?
F2 C11 1.365(14) . ?
F19 C39 1.340(14) . ?
N4 C3 1.335(17) . ?
N4 C31 1.527(15) . ?
N4 C4 1.60(2) . ?
F14 C45 1.346(18) . ?
N1 C1 1.316(14) . ?
N1 C2 1.78(2) . ?
N1 C5 1.502(16) . ?
F8 C18 1.332(13) . ?
F12 C43 1.340(15) . ?
N2 C1 1.298(12) . ?
N2 B1 1.556(15) . ?
N2 C21 1.432(17) . ?
F13 C44 1.310(16) . ?
N3 C3 1.282(13) . ?
N3 C30 1.426(16) . ?
N3 B2 1.562(15) . ?
O3 C4 1.148(14) . ?
C41 C46 1.387(18) . ?
C41 C42 1.391(14) . ?
C41 B2 1.635(17) . ?
O1 C2 1.037(16) . ?
C15 C20 1.371(13) . ?
C15 C16 1.397(13) . ?
C15 B1 1.609(14) . ?
C20 C19 1.388(14) . ?
C1 H1 0.9300 . ?
O2 C4 1.222(17) . ?
O2 B2 1.536(15) . ?
C3 H3 0.9300 . ?
C46 C45 1.395(19) . ?
C9 C10 1.418(14) . ?
C9 C14 1.399(13) . ?
C9 B1 1.657(14) . ?
C19 C18 1.371(17) . ?
C12 C13 1.357(17) . ?
C12 C11 1.363(16) . ?
C37 C38 1.372(19) . ?
C37 C36 1.388(17) . ?
C39 C40 1.378(18) . ?
C39 C38 1.382(17) . ?
C13 C14 1.386(16) . ?
C16 C17 1.404(15) . ?
C40 C35 1.385(17) . ?
C42 C43 1.390(19) . ?
C17 C18 1.336(18) . ?
C31 C32 1.524(17) . ?
C31 C33 1.56(2) . ?
C31 C34 1.493(18) . ?
C10 C11 1.378(15) . ?
C43 C44 1.36(2) . ?
C45 C44 1.36(2) . ?
C35 C36 1.371(15) . ?
C35 B2 1.642(18) . ?
C29 H29 0.9300 . ?
C29 C28 1.447(19) . ?
C29 C30 1.41(2) . ?
C28 H28 0.9300 . ?
C28 C27 1.40(2) . ?
C2 B1 1.556(12) . ?
C27 H27 0.9300 . ?
C27 C26 1.45(3) . ?
C23 H23 0.9300 . ?
C23 C22 1.425(17) . ?
C23 C24 1.47(3) . ?
C30 C26 1.396(17) . ?
C47 H47A 0.9700 . ?
C47 H47B 0.9700 . ?
C32 H32A 0.9600 . ?
C32 H32B 0.9600 . ?
C32 H32C 0.9600 . ?
C5 C6 1.51(2) . ?
C5 C8 1.541(16) . ?
C5 C7 1.515(17) . ?
C33 H33A 0.9600 . ?
C33 H33B 0.9600 . ?
C33 H33C 0.9600 . ?
C22 H22 0.9300 . ?
C22 C21 1.41(2) . ?
C6 H6A 0.9600 . ?
C6 H6B 0.9600 . ?
C6 H6C 0.9600 . ?
C8 H8A 0.9600 . ?
C8 H8B 0.9600 . ?
C8 H8C 0.9600 . ?
C24 H24 0.9300 . ?
C24 C25 1.39(3) . ?
C26 H26 0.9300 . ?
C34 H34A 0.9600 . ?
C34 H34B 0.9600 . ?
C34 H34C 0.9600 . ?
C21 C25 1.420(18) . ?
C7 H7A 0.9600 . ?
C7 H7B 0.9600 . ?
C7 H7C 0.9600 . ?
C25 H25 0.9300 . ?

loop_
_exptl_oxdiff_crystal_face_indexfrac_h
_exptl_oxdiff_crystal_face_indexfrac_k
_exptl_oxdiff_crystal_face_indexfrac_l
_exptl_oxdiff_crystal_face_x
_exptl_oxdiff_crystal_face_y
_exptl_oxdiff_crystal_face_z
-4.4262 5.5983 -5.0086 0.4697 -0.4603 0.7534
-9.2094 3.8337 -1.6538 0.6717 -0.6591 0.3382
-11.4893 -1.3715 4.8416 0.5974 -0.5871 -0.5462
1.2822 -5.9777 6.3381 -0.3063 0.2998 -0.9035
11.8351 0.0621 -3.4720 -0.6682 0.6564 0.3502
0.0003 -0.0006 -0.9994 -0.0328 -0.0416 0.0213
-0.0003 0.0006 0.9994 0.0328 0.0416 -0.0213
